data_4131625
loop_
_publ_author_name
'Qu, Hang'
'Wang, Yu'
'Li, Zhihao'
'Wang, Xinchang'
'Fang, Hongxun'
'Tian, Zhongqun'
'Cao, Xiaoyu'

_publ_section_title
;
 Molecular Face-Rotating Cube with Emergent Chiral and Fluorescence
 Properties.
;
_journal_issue 50
_journal_name_full 'Journal of the American Chemical Society'
_journal_page_first 18142
_journal_page_last 18145
_journal_paper_doi 10.1021/jacs.7b07657
_journal_volume 139
_journal_year 2017
_chemical_absolute_configuration
;
The absolute configuration of 6P-1 in crystal was assigned by comparing the (ZINDO/S)-predicted circular dichroism(CD) spectrum 
of crystal structures to the experimental CD spectrum, instead of anomalous dispersion effects in diffraction measurements on 
the crystal and the derived Flack x parameter. The cage crystal contains only light atoms (N, O, C, H) and has large void regions, 
therefore it?/>!?/>/s extremely difficult to determine the absolute configuration by the Flack x parameter with such large uncertainty. 
However,the (ZINDO/S)-predicted CD spectrum by using crystal structures highly matched the experimental one
(see Supplementary Method).Therefore, this evidence can be used to determine the absolute configuration of 6P-1.
;
_chemical_formula_moiety 'C228 H216 N32'
_chemical_formula_sum 'C228 H216 N32'
_chemical_formula_weight 3404.32
_chemical_melting_point ?
_chemical_name_common 6P-1
_space_group_crystal_system trigonal
_space_group_IT_number 146
_space_group_name_Hall 'R 3'
_space_group_name_H-M_alt 'R 3 :H'
_atom_sites_solution_hydrogens geom
_atom_sites_solution_primary dual
_atom_sites_solution_secondary difmap
_audit_creation_date 2017-07-21
_audit_creation_method
;
Olex2 1.2-alpha
(compiled 2017.07.20 svn.r3457 for OlexSys, GUI svn.r5370)
;
_cell_angle_alpha 90
_cell_angle_beta 90
_cell_angle_gamma 120
_cell_formula_units_Z 3
_cell_length_a 29.0242(9)
_cell_length_b 29.0242(9)
_cell_length_c 30.6505(11)
_cell_measurement_reflns_used 6643
_cell_measurement_temperature 223.00(10)
_cell_measurement_theta_max 65.9970
_cell_measurement_theta_min 3.7440
_cell_volume 22360.9(13)
_computing_cell_refinement
;
CrysAlisPro, Agilent Technologies,
Version 1.171.37.35 (release 13-08-2014 CrysAlis171 .NET)
(compiled Aug 13 2014,18:06:01)
;
_computing_data_collection
;
CrysAlisPro, Agilent Technologies,
Version 1.171.37.35 (release 13-08-2014 CrysAlis171 .NET)
(compiled Aug 13 2014,18:06:01)
;
_computing_data_reduction
;
CrysAlisPro, Agilent Technologies,
Version 1.171.37.35 (release 13-08-2014 CrysAlis171 .NET)
(compiled Aug 13 2014,18:06:01)
;
_computing_molecular_graphics 'Olex2 (Dolomanov et al., 2009)'
_computing_publication_material 'Olex2 (Dolomanov et al., 2009)'
_computing_structure_refinement 'ShelXL (Sheldrick, 2015)'
_computing_structure_solution 'ShelXT (Sheldrick, 2015)'
_diffrn_ambient_environment N~2~
_diffrn_ambient_temperature 223.00(10)
_diffrn_detector 'CCD plate'
_diffrn_detector_area_resol_mean 10.6525
_diffrn_detector_type Atlas
_diffrn_measured_fraction_theta_full 0.999
_diffrn_measured_fraction_theta_max 0.986
_diffrn_measurement_details
;
#__ type_ start__ end____ width___ exp.time_
  1 omega   24.00   89.00   1.0000   50.0000
omega____ theta____ kappa____ phi______ frames
    -      101.9495  -30.0000  150.0000 65

#__ type_ start__ end____ width___ exp.time_
  2 omega -110.00  -11.00   1.0000    2.0000
omega____ theta____ kappa____ phi______ frames
    -      -40.0248  -57.0000  -30.0000 99

#__ type_ start__ end____ width___ exp.time_
  3 omega -114.00  -13.00   1.0000    2.0000
omega____ theta____ kappa____ phi______ frames
    -      -40.0248  -77.0000   90.0000 101

#__ type_ start__ end____ width___ exp.time_
  4 omega -127.00  -37.00   1.0000    2.0000
omega____ theta____ kappa____ phi______ frames
    -      -40.0248  178.0000   90.0000 90

#__ type_ start__ end____ width___ exp.time_
  5 omega   75.00  171.00   1.0000   50.0000
omega____ theta____ kappa____ phi______ frames
    -      101.9495   30.0000  -30.0000 96

#__ type_ start__ end____ width___ exp.time_
  6 omega   31.00  108.00   1.0000   50.0000
omega____ theta____ kappa____ phi______ frames
    -      101.9495  -94.0000 -180.0000 77

#__ type_ start__ end____ width___ exp.time_
  7 omega   24.00   67.00   1.0000   50.0000
omega____ theta____ kappa____ phi______ frames
    -      101.9495  -30.0000   60.0000 43

#__ type_ start__ end____ width___ exp.time_
  8 omega   72.00  172.00   1.0000   50.0000
omega____ theta____ kappa____ phi______ frames
    -      101.9495   30.0000   60.0000 100

#__ type_ start__ end____ width___ exp.time_
  9 omega   35.00  107.00   1.0000   50.0000
omega____ theta____ kappa____ phi______ frames
    -      101.9495 -125.0000   90.0000 72

#__ type_ start__ end____ width___ exp.time_
 10 omega   32.00  132.00   1.0000   50.0000
omega____ theta____ kappa____ phi______ frames
    -      101.9495  -61.0000 -120.0000 100

#__ type_ start__ end____ width___ exp.time_
 11 omega   28.00  115.00   1.0000   50.0000
omega____ theta____ kappa____ phi______ frames
    -      101.9495  -56.0000   45.0000 87

#__ type_ start__ end____ width___ exp.time_
 12 omega  -18.00    9.00   1.0000    2.0000
omega____ theta____ kappa____ phi______ frames
    -      -40.2748   38.0000  -30.0000 27

#__ type_ start__ end____ width___ exp.time_
 13 omega   -2.00   24.00   1.0000    2.0000
omega____ theta____ kappa____ phi______ frames
    -      -40.2748   38.0000   30.0000 26

#__ type_ start__ end____ width___ exp.time_
 14 omega   58.00  121.00   1.0000    2.0000
omega____ theta____ kappa____ phi______ frames
    -       40.2748  178.0000    0.0000 63

#__ type_ start__ end____ width___ exp.time_
 15 omega   56.00  105.00   1.0000   50.0000
omega____ theta____ kappa____ phi______ frames
    -      102.5745  -94.0000  -90.0000 49

#__ type_ start__ end____ width___ exp.time_
 16 omega  146.00  172.00   1.0000   50.0000
omega____ theta____ kappa____ phi______ frames
    -      102.5745  125.0000  120.0000 26

#__ type_ start__ end____ width___ exp.time_
 17 omega   68.00   96.00   1.0000   50.0000
omega____ theta____ kappa____ phi______ frames
    -      102.5745  -77.0000   90.0000 28

#__ type_ start__ end____ width___ exp.time_
 18 omega  112.00  138.00   1.0000   50.0000
omega____ theta____ kappa____ phi______ frames
    -      102.5745  125.0000  120.0000 26

#__ type_ start__ end____ width___ exp.time_
 19 omega   44.00   75.00   1.0000   50.0000
omega____ theta____ kappa____ phi______ frames
    -      102.5745  -45.0000 -180.0000 31

#__ type_ start__ end____ width___ exp.time_
 20 omega   85.00  111.00   1.0000   50.0000
omega____ theta____ kappa____ phi______ frames
    -      102.5745  -15.0000   30.0000 26

#__ type_ start__ end____ width___ exp.time_
 21 omega   36.00   71.00   1.0000   50.0000
omega____ theta____ kappa____ phi______ frames
    -      102.5745  -15.0000   30.0000 35
;
_diffrn_measurement_device 'four-circle diffractometer'
_diffrn_measurement_device_type 'SuperNova, Dual, Cu at zero, Atlas'
_diffrn_measurement_method '\w scans'
_diffrn_orient_matrix_UB_11 0.0022134000
_diffrn_orient_matrix_UB_12 -0.0145426000
_diffrn_orient_matrix_UB_13 -0.0480274000
_diffrn_orient_matrix_UB_21 0.0480206000
_diffrn_orient_matrix_UB_22 0.0558835000
_diffrn_orient_matrix_UB_23 -0.0078322000
_diffrn_orient_matrix_UB_31 0.0379874000
_diffrn_orient_matrix_UB_32 -0.0204398000
_diffrn_orient_matrix_UB_33 0.0127053000
_diffrn_radiation_monochromator mirror
_diffrn_radiation_probe x-ray
_diffrn_radiation_type CuK\a
_diffrn_radiation_wavelength 1.54184
_diffrn_reflns_av_R_equivalents 0.0675
_diffrn_reflns_av_unetI/netI 0.0663
_diffrn_reflns_Laue_measured_fraction_full 0.999
_diffrn_reflns_Laue_measured_fraction_max 0.986
_diffrn_reflns_limit_h_max 35
_diffrn_reflns_limit_h_min -26
_diffrn_reflns_limit_k_max 33
_diffrn_reflns_limit_k_min -35
_diffrn_reflns_limit_l_max 37
_diffrn_reflns_limit_l_min -35
_diffrn_reflns_number 53848
_diffrn_reflns_point_group_measured_fraction_full 0.890
_diffrn_reflns_point_group_measured_fraction_max 0.870
_diffrn_reflns_theta_full 67.684
_diffrn_reflns_theta_max 71.174
_diffrn_reflns_theta_min 5.295
_diffrn_source 'sealed X-ray tube'
_diffrn_source_type 'SuperNova (Cu) X-ray Source'
_exptl_absorpt_coefficient_mu 0.351
_exptl_absorpt_correction_T_max 1.00000
_exptl_absorpt_correction_T_min 0.72572
_exptl_absorpt_correction_type multi-scan
_exptl_absorpt_process_details
;
CrysAlisPro, Agilent Technologies,
Version 1.171.37.35 (release 13-08-2014 CrysAlis171 .NET)
(compiled Aug 13 2014,18:06:01)
Empirical absorption correction using spherical harmonics,
 implemented in SCALE3 ABSPACK scaling algorithm.
;
_exptl_crystal_colour 'clear light colourless'
_exptl_crystal_density_diffrn 0.758
_exptl_crystal_density_meas ?
_exptl_crystal_density_method 'Not measured'
_exptl_crystal_description cube
_exptl_crystal_F_000 5424
_exptl_crystal_size_max 0.2
_exptl_crystal_size_mid 0.2
_exptl_crystal_size_min 0.2
_exptl_transmission_factor_max "'Not measured"
_exptl_transmission_factor_min "'Not measured"
_refine_diff_density_max 0.247
_refine_diff_density_min -0.166
_refine_diff_density_rms 0.027
_refine_ls_abs_structure_details
;
 Classical Flack method preferred over Parsons because s.u. lower.
;
_refine_ls_abs_structure_Flack 2.0(3)
_refine_ls_extinction_method none
_refine_ls_goodness_of_fit_ref 0.903
_refine_ls_hydrogen_treatment constr
_refine_ls_matrix_type full
_refine_ls_number_parameters 733
_refine_ls_number_reflns 16778
_refine_ls_number_restraints 44
_refine_ls_restrained_S_all 0.911
_refine_ls_R_factor_all 0.1044
_refine_ls_R_factor_gt 0.0577
_refine_ls_shift/su_max 0.001
_refine_ls_shift/su_mean 0.000
_refine_ls_structure_factor_coef Fsqd
_refine_ls_weighting_details 'w=1/[\s^2^(Fo^2^)+(0.0820P)^2^] where P=(Fo^2^+2Fc^2^)/3'
_refine_ls_weighting_scheme calc
_refine_ls_wR_factor_gt 0.1463
_refine_ls_wR_factor_ref 0.1796
_reflns_Friedel_coverage 0.766
_reflns_Friedel_fraction_full 0.781
_reflns_Friedel_fraction_max 0.755
_reflns_number_gt 8507
_reflns_number_total 16778
_reflns_threshold_expression 'I > 2\s(I)'
_cod_data_source_file (6P)-1.cif
_cod_data_source_block 6P-1
_cod_depositor_comments
;
The following automatic conversions were performed:

data item '_chemical_melting_point' value 'Not measured' was changed
to '?' -- the value is undefined or not given.

data item '_exptl_crystal_density_meas' value 'Not measured' was
changed to '?' -- the value is perceived as not measured.

Automatic conversion script
Id: cif_fix_values 6909 2019-04-08 15:41:33Z antanas 
;
_cod_original_cell_volume 22360.9(16)
_cod_original_sg_symbol_H-M 'R 3'
_cod_database_code 4131625
_shelx_shelxl_version_number 2014/7
_chemical_oxdiff_formula C228H216N32
_shelx_space_group_comment
;
The symmetry employed for this shelxl refinement is uniquely defined
by the following loop, which should always be used as a source of
symmetry information in preference to the above space-group names.
They are only intended as comments.
;
_shelx_estimated_absorpt_t_max 0.933
_shelx_estimated_absorpt_t_min 0.933
_reflns_odcompleteness_completeness 99.98
_reflns_odcompleteness_iscentric 1
_reflns_odcompleteness_theta 64.99
_olex2_refinement_description
;
1. Fixed Uiso
 At 1.2 times of:
  All C(H) groups, All C(H,H) groups
2. Restrained distances
 C13-C02I
 1.34 with sigma of 0.01
 C4-C1
 1.34 with sigma of 0.005
 C004-C4
 1.54 with sigma of 0.01
 C011_$1-C13_$2
 1.54 with sigma of 0.01
 C017-C1
 1.54 with sigma of 0.01
3. Rigid bond restraints
 C017, C1, C4
 with sigma for 1-2 distances of 0.001 and sigma for 1-3 distances of 0.01
 C13, C02I, C00W, C00V
 with sigma for 1-2 distances of 0.001 and sigma for 1-3 distances of 0.001
4. Uiso/Uaniso restraints and constraints
C017 \\sim C1 \\sim C4: within 1.7A with sigma of 0.01 and sigma for terminal
atoms of 0.08
C00V \\sim C13 \\sim C02I \\sim C00W: within 2A with sigma of 0.01 and sigma
for terminal atoms of 0.08
5.a Secondary CH2 refined with riding coordinates:
 C01G(H01B,H01C), C01K(H01D,H01E), C01L(H01F,H01G), C01Q(H01H,H01J), C01T(H01K,
 H01L), C021(H02A,H02B), C028(H02C,H02D), C02A(H02E,H02F), C02D(H02G,H02I),
 C02E(H02J,H02K), C02J(H02N,H02O), C02M(H02P,H02Q), C02N(H02R,H02S), C02Q(H02T,
 H02U), C02W(H02V,H02W), C02X(H02X,H02Y)
5.b Aromatic/amide H refined with riding coordinates:
 C00D(H00D), C01P(H01P), C01A(H01A), C01N(H01N), C00F(H00F), C00H(H00H),
 C00J(H00J), C00K(H00K), C00L(H00L), C00M(H00M), C00Q(H00Q), C00R(H00R),
 C00S(H00S), C00T(H00T), C00X(H00X), C009(H009), C010(H010), C023(H023),
 C012(H012), C013(H013), C015(H015), C00O(H00O), C00I(H00I), C025(H025),
 C02H(H02H), C01I(H01I), C01Y(H01Y), C019(H019), C005(H005), C018(H018),
 C01R(H01R), C01U(H01U), C01V(H01V), C01W(H01W), C01Z(H01Z), C022(H022),
 C024(H024), C029(H029), C02F(H02L), C02G(H02M)
5.c Fitted hexagon refined as free rotating group:
 C00D(C017,C01P,C01A,C01H,C01N), C00X(C00V,C009,C010,C01M,C023), C01B(C00O,
 C00I,C00W,C025,C02H), C01J(C01Y,C019,C007,C005,C018)
;
_olex2_date_sample_data_collection 2016-07-16
_olex2_submission_special_instructions 'No special instructions were received'

loop_
_space_group_symop_operation_xyz
'x, y, z'
'-y, x-y, z'
'-x+y, -x, z'
'x+2/3, y+1/3, z+1/3'
'-y+2/3, x-y+1/3, z+1/3'
'-x+y+2/3, -x+1/3, z+1/3'
'x+1/3, y+2/3, z+2/3'
'-y+1/3, x-y+2/3, z+2/3'
'-x+y+1/3, -x+2/3, z+2/3'

loop_
_atom_site_label
_atom_site_type_symbol
_atom_site_fract_x
_atom_site_fract_y
_atom_site_fract_z
_atom_site_U_iso_or_equiv
_atom_site_adp_type
_atom_site_occupancy
_atom_site_site_symmetry_order
_atom_site_calc_flag
_atom_site_refinement_flags_posn
_atom_site_refinement_flags_adp
_atom_site_refinement_flags_occupancy
N2 N -0.0304(2) 0.2982(3) 0.3821(2) 0.1185(17) Uani 1 1 d . . .
C3 C 0.2159(2) 0.5331(2) 0.66157(16) 0.0932(16) Uani 1 1 d D . .
C48 C 0.25900(18) 0.4588(2) 0.4053(2) 0.0913(15) Uani 1 1 d . . .
N6 N 0.3333 0.6667 0.8717(4) 0.163(5) Uani 1 3 d S T P
N9 N 0.0311(2) 0.4014(2) 0.3304(2) 0.1077(15) Uani 1 1 d . . .
C21 C 0.12827(13) 0.50311(10) 0.52489(11) 0.0931(15) Uani 1 1 d . . .
H00D H 0.1544 0.5393 0.5234 0.112 Uiso 1 1 calc R . .
C16 C 0.12614(13) 0.47282(12) 0.56077(9) 0.1098(17) Uani 1 1 d DG U .
C17 C 0.08746(14) 0.41933(11) 0.56295(10) 0.0964(16) Uani 1 1 d G . .
H01P H 0.0860 0.3988 0.5872 0.116 Uiso 1 1 calc R . .
C18 C 0.05090(13) 0.39614(9) 0.52924(11) 0.0864(13) Uani 1 1 d G . .
H01A H 0.0247 0.3600 0.5307 0.104 Uiso 1 1 calc R . .
C19 C 0.05303(12) 0.42643(13) 0.49336(9) 0.0853(13) Uani 1 1 d G . .
C20 C 0.09172(13) 0.47992(12) 0.49118(9) 0.0917(14) Uani 1 1 d G . .
H01N H 0.0932 0.5004 0.4669 0.110 Uiso 1 1 calc R . .
C51 C 0.1547(2) 0.3838(2) 0.42049(19) 0.0854(13) Uani 1 1 d . . .
C65 C 0.1505(2) 0.5118(2) 0.37527(18) 0.0825(12) Uani 1 1 d . . .
H00F H 0.1711 0.4952 0.3774 0.099 Uiso 1 1 calc R . .
N4 N 0.3359(3) 0.3018(3) 0.6238(3) 0.127(2) Uani 1 1 d . . .
C13 C 0.2478(2) 0.4272(2) 0.55618(18) 0.0937(15) Uani 1 1 d . . .
H00H H 0.2677 0.4308 0.5309 0.112 Uiso 1 1 calc R . .
C71 C 0.0769(2) 0.4271(2) 0.34826(19) 0.0926(15) Uani 1 1 d . . .
H00J H 0.0972 0.4105 0.3534 0.111 Uiso 1 1 calc R . .
C66 C 0.1722(2) 0.5659(2) 0.38653(18) 0.0874(14) Uani 1 1 d . . .
H00K H 0.2082 0.5859 0.3945 0.105 Uiso 1 1 calc R . .
C49 C 0.2277(3) 0.4202(2) 0.37360(19) 0.0969(16) Uani 1 1 d . . .
H00L H 0.2416 0.4206 0.3458 0.116 Uiso 1 1 calc R . .
C8 C 0.2708(2) 0.5606(2) 0.66011(18) 0.0886(14) Uani 1 1 d . . .
H00M H 0.2880 0.5689 0.6329 0.106 Uiso 1 1 calc R . .
C6 C 0.2772(2) 0.5679(2) 0.73790(17) 0.0848(13) Uani 1 1 d . . .
C10 C 0.1921(3) 0.4180(3) 0.6307(2) 0.109(2) Uani 1 1 d . . .
H00Q H 0.1745 0.4163 0.6569 0.131 Uiso 1 1 calc R . .
C14 C 0.23054(19) 0.46205(18) 0.56373(15) 0.0751(11) Uani 1 1 d . . .
H00R H 0.2401 0.4902 0.5440 0.090 Uiso 1 1 calc R . .
C52 C 0.18015(19) 0.4227(2) 0.45289(18) 0.0861(13) Uani 1 1 d . . .
H00S H 0.1639 0.4236 0.4791 0.103 Uiso 1 1 calc R . .
C53 C 0.2326(2) 0.4600(2) 0.44152(17) 0.0857(13) Uani 1 1 d . . .
H00T H 0.2514 0.4886 0.4608 0.103 Uiso 1 1 calc R . .
C70 C 0.0975(2) 0.4831(2) 0.36076(16) 0.0816(12) Uani 1 1 d . . .
C55 C 0.33428(16) 0.42112(12) 0.44359(9) 0.0881(14) Uani 1 1 d . . .
H00X H 0.3140 0.3997 0.4202 0.106 Uiso 1 1 calc R . .
C54 C 0.34804(18) 0.47435(13) 0.44519(10) 0.1143(19) Uani 1 1 d G U .
C59 C 0.37805(17) 0.50609(10) 0.47982(11) 0.0830(13) Uani 1 1 d G . .
H009 H 0.3874 0.5421 0.4809 0.100 Uiso 1 1 calc R . .
C58 C 0.39431(15) 0.48459(11) 0.51287(10) 0.0931(15) Uani 1 1 d G . .
H010 H 0.4146 0.5061 0.5363 0.112 Uiso 1 1 calc R . .
C57 C 0.38056(15) 0.43136(12) 0.51127(10) 0.0839(12) Uani 1 1 d G . .
C56 C 0.35054(15) 0.39962(9) 0.47663(11) 0.0937(15) Uani 1 1 d G . .
H023 H 0.3412 0.3636 0.4756 0.112 Uiso 1 1 calc R . .
C15 C 0.2001(2) 0.4579(2) 0.5986(2) 0.0949(16) Uani 1 1 d . . .
N3 N 0.2382(3) 0.3072(3) 0.5993(3) 0.137(2) Uani 1 1 d . . .
C67 C 0.1415(2) 0.5901(2) 0.3861(2) 0.0927(16) Uani 1 1 d D . .
C5 C 0.2188(2) 0.5418(2) 0.73963(17) 0.0909(14) Uani 1 1 d . . .
H012 H 0.2011 0.5363 0.7665 0.109 Uiso 1 1 calc R . .
C7 C 0.3003(2) 0.5760(3) 0.69720(19) 0.0947(15) Uani 1 1 d . . .
H013 H 0.3376 0.5927 0.6951 0.114 Uiso 1 1 calc R . .
C4 C 0.1921(2) 0.5264(2) 0.70328(18) 0.0911(15) Uani 1 1 d . . .
H015 H 0.1549 0.5097 0.7048 0.109 Uiso 1 1 calc R . .
N12 N 0.3945(3) 0.3631(3) 0.5436(2) 0.1249(19) Uani 1 1 d . . .
C45 C 0.28921(16) 0.56772(16) 0.26804(9) 0.0888(14) Uani 1 1 d . . .
C46 C 0.27308(14) 0.57592(15) 0.30859(11) 0.0988(16) Uani 1 1 d G . .
H00O H 0.2520 0.5920 0.3105 0.119 Uiso 1 1 calc R . .
C47 C 0.28815(15) 0.56028(16) 0.34631(8) 0.0883(14) Uani 1 1 d G . .
H00I H 0.2772 0.5658 0.3737 0.106 Uiso 1 1 calc R . .
C42 C 0.31934(17) 0.53644(16) 0.34348(8) 0.0987(15) Uani 1 1 d G U .
C43 C 0.33546(16) 0.52824(17) 0.30292(10) 0.0966(15) Uani 1 1 d G . .
H025 H 0.3566 0.5121 0.3010 0.116 Uiso 1 1 calc R . .
C44 C 0.32040(17) 0.54388(17) 0.26521(8) 0.1008(17) Uani 1 1 d G . .
H02H H 0.3313 0.5383 0.2378 0.121 Uiso 1 1 calc R . .
N10 N 0.3333 0.6667 0.1336(4) 0.163(5) Uani 1 3 d S T P
C12 C 0.2365(2) 0.3866(2) 0.58506(18) 0.0858(13) Uani 1 1 d . . .
N7 N 0.0259(3) 0.6239(4) 0.6781(3) 0.149(3) Uani 1 1 d . . .
C64 C -0.0190(3) 0.2549(3) 0.3824(4) 0.142(3) Uani 1 1 d . . .
H01B H -0.0011 0.2547 0.3554 0.170 Uiso 1 1 calc R . .
H01C H -0.0520 0.2206 0.3852 0.170 Uiso 1 1 calc R . .
C77 C 0.0957(3) 0.3417(3) 0.4299(2) 0.1010(16) Uani 1 1 d . . .
H01I H 0.0790 0.3481 0.4534 0.121 Uiso 1 1 calc R . .
C25 C 0.09571(13) 0.61079(12) 0.64468(12) 0.0899(14) Uani 1 1 d . . .
C26 C 0.06415(10) 0.55569(12) 0.64397(13) 0.0902(14) Uani 1 1 d G . .
H01Y H 0.0279 0.5395 0.6513 0.108 Uiso 1 1 calc R . .
C27 C 0.08617(11) 0.52451(9) 0.63239(14) 0.0891(14) Uani 1 1 d G . .
H019 H 0.0648 0.4872 0.6319 0.107 Uiso 1 1 calc R . .
C22 C 0.13976(11) 0.54843(11) 0.62152(14) 0.0932(16) Uani 1 1 d G . .
C23 C 0.17132(9) 0.60353(11) 0.62223(14) 0.0943(15) Uani 1 1 d G . .
H005 H 0.2076 0.6197 0.6149 0.113 Uiso 1 1 calc R . .
C24 C 0.14930(12) 0.63471(9) 0.63381(13) 0.0958(15) Uani 1 1 d G . .
H018 H 0.1706 0.6720 0.6343 0.115 Uiso 1 1 calc R . .
C39 C -0.0759(3) 0.2900(4) 0.4086(2) 0.130(3) Uani 1 1 d . . .
H01D H -0.0803 0.2665 0.4332 0.156 Uiso 1 1 calc R . .
H01E H -0.1084 0.2727 0.3909 0.156 Uiso 1 1 calc R . .
C73 C -0.0375(3) 0.3107(3) 0.3375(3) 0.133(3) Uani 1 1 d . . .
H01F H -0.0593 0.3278 0.3376 0.160 Uiso 1 1 calc R . .
H01G H -0.0564 0.2777 0.3207 0.160 Uiso 1 1 calc R . .
C29 C 0.2549(4) 0.2682(3) 0.5840(3) 0.146(4) Uani 1 1 d . . .
H01H H 0.2789 0.2824 0.5589 0.176 Uiso 1 1 calc R . .
H01J H 0.2238 0.2342 0.5758 0.176 Uiso 1 1 calc R . .
C74 C 0.3976(3) 0.4087(3) 0.5458(2) 0.1038(17) Uani 1 1 d . . .
H01R H 0.4118 0.4288 0.5713 0.125 Uiso 1 1 calc R . .
N8 N 0.0697(3) 0.3012(2) 0.4090(2) 0.1227(18) Uani 1 1 d . . .
C72 C 0.0156(2) 0.3474(2) 0.3158(2) 0.1055(18) Uani 1 1 d . . .
H01K H 0.0423 0.3380 0.3247 0.127 Uiso 1 1 calc R . .
H01L H 0.0120 0.3448 0.2840 0.127 Uiso 1 1 calc R . .
C28 C 0.2518(3) 0.3470(2) 0.5735(3) 0.110(2) Uani 1 1 d . . .
H01U H 0.2710 0.3506 0.5479 0.132 Uiso 1 1 calc R . .
C32 C 0.3091(3) 0.5812(3) 0.7782(2) 0.1059(18) Uani 1 1 d . . .
H01V H 0.3463 0.6015 0.7763 0.127 Uiso 1 1 calc R . .
C35 C 0.0705(4) 0.6405(3) 0.6599(2) 0.127(2) Uani 1 1 d . . .
H01W H 0.0904 0.6774 0.6554 0.153 Uiso 1 1 calc R . .
C37 C 0.0098(3) 0.4040(4) 0.4598(2) 0.120(2) Uani 1 1 d . . .
H01Z H 0.0148 0.4233 0.4339 0.144 Uiso 1 1 calc R . .
N5 N 0.2871(4) 0.5655(4) 0.8158(2) 0.168(3) Uani 1 1 d . . .
C62 C 0.2958(5) 0.6116(4) 0.1209(2) 0.171(4) Uani 1 1 d . . .
H02A H 0.2772 0.6114 0.0941 0.205 Uiso 1 1 calc R . .
H02B H 0.3152 0.5927 0.1150 0.205 Uiso 1 1 calc R . .
C50 C 0.1781(2) 0.3832(2) 0.38426(19) 0.0884(14) Uani 1 1 d . . .
H022 H 0.1590 0.3551 0.3646 0.106 Uiso 1 1 calc R . .
C11 C 0.2088(3) 0.3840(2) 0.6239(2) 0.1022(18) Uani 1 1 d . . .
H024 H 0.2024 0.3579 0.6450 0.123 Uiso 1 1 calc R . .
N1 N -0.0317(2) 0.3618(3) 0.4644(2) 0.142(3) Uani 1 1 d . . .
C63 C 0.0158(4) 0.2643(5) 0.4203(4) 0.167(4) Uani 1 1 d . . .
H02C H 0.0047 0.2784 0.4446 0.200 Uiso 1 1 calc R . .
H02D H 0.0129 0.2306 0.4296 0.200 Uiso 1 1 calc R . .
C69 C 0.0687(2) 0.5103(3) 0.3601(2) 0.0972(16) Uani 1 1 d . . .
H029 H 0.0330 0.4916 0.3509 0.117 Uiso 1 1 calc R . .
C76 C 0.3735(4) 0.2974(3) 0.5991(3) 0.144(3) Uani 1 1 d . . .
H02E H 0.3547 0.2714 0.5759 0.173 Uiso 1 1 calc R . .
H02F H 0.3903 0.2827 0.6178 0.173 Uiso 1 1 calc R . .
C31 C 0.3525(6) 0.3125(4) 0.6667(5) 0.190(5) Uani 1 1 d . . .
H02G H 0.3909 0.3263 0.6672 0.228 Uiso 1 1 calc R . .
H02I H 0.3358 0.2787 0.6825 0.228 Uiso 1 1 calc R . .
C30 C 0.2832(4) 0.2614(3) 0.6232(3) 0.126(2) Uani 1 1 d . . .
H02J H 0.2655 0.2624 0.6501 0.151 Uiso 1 1 calc R . .
H02K H 0.2814 0.2268 0.6216 0.151 Uiso 1 1 calc R . .
C60 C 0.2704(3) 0.5834(3) 0.2271(2) 0.116(2) Uani 1 1 d . . .
H02L H 0.2559 0.6060 0.2293 0.139 Uiso 1 1 calc R . .
C68 C 0.0885(3) 0.5598(3) 0.3713(3) 0.115(2) Uani 1 1 d . . .
H02M H 0.0672 0.5756 0.3697 0.138 Uiso 1 1 calc R . .
C40 C 0.3131(4) 0.5030(3) 0.3823(2) 0.139(2) Uani 1 1 d D U .
C38 C -0.0678(3) 0.3410(5) 0.4250(3) 0.141(3) Uani 1 1 d . . .
H02N H -0.1025 0.3368 0.4328 0.169 Uiso 1 1 calc R . .
H02O H -0.0527 0.3675 0.4016 0.169 Uiso 1 1 calc R . .
N11 N 0.2741(4) 0.5666(4) 0.1908(2) 0.156(3) Uani 1 1 d . . .
C75 C 0.4157(3) 0.3460(4) 0.5788(3) 0.131(3) Uani 1 1 d . . .
H02P H 0.4320 0.3742 0.6007 0.158 Uiso 1 1 calc R . .
H02Q H 0.4434 0.3393 0.5674 0.158 Uiso 1 1 calc R . .
C34 C 0.3048(6) 0.6133(6) 0.8868(3) 0.200(6) Uani 1 1 d . . .
H02R H 0.2664 0.5993 0.8849 0.240 Uiso 1 1 calc R . .
H02S H 0.3141 0.6110 0.9172 0.240 Uiso 1 1 calc R . .
C36 C 0.0067(5) 0.6577(4) 0.6907(3) 0.159(4) Uani 1 1 d . . .
H02T H 0.0346 0.6947 0.6861 0.190 Uiso 1 1 calc R . .
H02U H -0.0018 0.6529 0.7219 0.190 Uiso 1 1 calc R . .
C61 C 0.2595(4) 0.5861(4) 0.1533(3) 0.146(3) Uani 1 1 d . . .
H02V H 0.2284 0.5557 0.1400 0.175 Uiso 1 1 calc R . .
H02W H 0.2478 0.6105 0.1638 0.175 Uiso 1 1 calc R . .
C33 C 0.3244(6) 0.5786(4) 0.8524(3) 0.187(5) Uani 1 1 d . . .
H02X H 0.3613 0.6009 0.8428 0.225 Uiso 1 1 calc R . .
H02Y H 0.3203 0.5465 0.8664 0.225 Uiso 1 1 calc R . .
C41 C 0.3538(4) 0.5112(3) 0.4057(2) 0.138(2) Uani 1 1 d D U .
C2 C 0.1685(3) 0.4874(3) 0.5965(2) 0.1180(16) Uani 1 1 d D U .
C1 C 0.1745(3) 0.5233(3) 0.6264(2) 0.130(2) Uani 1 1 d D U .

loop_
_atom_site_aniso_label
_atom_site_aniso_U_11
_atom_site_aniso_U_22
_atom_site_aniso_U_33
_atom_site_aniso_U_23
_atom_site_aniso_U_13
_atom_site_aniso_U_12
N2 0.097(3) 0.134(4) 0.114(4) -0.021(3) -0.028(3) 0.050(3)
C3 0.077(3) 0.106(4) 0.063(3) -0.011(2) -0.014(2) 0.020(3)
C48 0.060(2) 0.094(3) 0.104(4) -0.034(3) 0.004(2) 0.026(2)
N6 0.204(9) 0.204(9) 0.081(7) 0.000 0.000 0.102(4)
N9 0.101(3) 0.097(3) 0.120(4) -0.028(3) -0.035(3) 0.045(3)
C21 0.106(4) 0.079(3) 0.095(4) 0.014(3) 0.015(3) 0.047(3)
C16 0.124(4) 0.085(3) 0.104(4) 0.023(3) 0.038(3) 0.040(3)
C17 0.106(4) 0.081(3) 0.106(4) -0.004(3) -0.019(3) 0.051(3)
C18 0.092(3) 0.072(3) 0.082(3) -0.003(2) -0.013(3) 0.031(2)
C19 0.079(3) 0.098(3) 0.069(3) -0.007(2) -0.001(2) 0.037(3)
C20 0.081(3) 0.106(4) 0.079(3) 0.010(3) -0.001(3) 0.040(3)
C51 0.082(3) 0.074(3) 0.093(4) 0.009(2) -0.001(3) 0.034(2)
C65 0.079(3) 0.082(3) 0.092(3) -0.014(2) -0.011(2) 0.044(2)
N4 0.149(5) 0.100(4) 0.148(6) 0.022(4) 0.028(5) 0.073(4)
C13 0.111(4) 0.083(3) 0.070(3) 0.013(2) 0.024(3) 0.036(3)
C71 0.091(3) 0.081(3) 0.095(4) -0.007(3) -0.028(3) 0.035(3)
C66 0.077(3) 0.088(3) 0.097(3) -0.024(3) -0.027(2) 0.042(3)
C49 0.111(4) 0.096(4) 0.082(3) -0.010(3) 0.017(3) 0.050(3)
C8 0.085(3) 0.091(3) 0.079(3) -0.004(2) 0.008(2) 0.036(3)
C6 0.088(3) 0.097(3) 0.069(3) -0.002(2) -0.006(2) 0.046(3)
C10 0.139(5) 0.106(4) 0.097(4) 0.032(3) 0.052(4) 0.072(4)
C14 0.086(3) 0.070(2) 0.070(3) 0.010(2) 0.006(2) 0.039(2)
C52 0.071(3) 0.106(4) 0.075(3) 0.002(3) 0.005(2) 0.040(3)
C53 0.103(4) 0.079(3) 0.076(3) -0.012(2) -0.010(3) 0.047(3)
C70 0.085(3) 0.091(3) 0.076(3) -0.017(2) -0.016(2) 0.049(3)
C55 0.116(4) 0.105(4) 0.057(2) -0.018(2) -0.014(2) 0.065(3)
C54 0.169(6) 0.100(4) 0.091(3) -0.005(3) -0.004(3) 0.081(4)
C59 0.101(3) 0.065(2) 0.082(3) 0.000(2) -0.008(2) 0.041(2)
C58 0.106(4) 0.105(4) 0.067(3) -0.014(3) -0.011(3) 0.052(3)
C57 0.096(3) 0.084(3) 0.087(3) -0.003(2) -0.006(3) 0.055(3)
C56 0.114(4) 0.078(3) 0.093(4) 0.006(3) -0.008(3) 0.051(3)
C15 0.107(4) 0.093(3) 0.117(4) 0.028(3) 0.037(3) 0.074(3)
N3 0.174(6) 0.121(4) 0.155(6) 0.038(4) 0.053(5) 0.102(5)
C67 0.079(3) 0.071(3) 0.125(4) -0.027(3) -0.038(3) 0.035(2)
C5 0.098(4) 0.111(4) 0.067(3) -0.009(3) 0.006(3) 0.054(3)
C7 0.090(3) 0.115(4) 0.084(3) -0.003(3) -0.001(3) 0.054(3)
C4 0.068(3) 0.108(4) 0.083(3) 0.026(3) 0.022(2) 0.032(3)
N12 0.137(5) 0.126(4) 0.145(5) 0.036(4) 0.020(4) 0.091(4)
C45 0.096(3) 0.087(3) 0.075(3) 0.002(2) -0.014(3) 0.040(3)
C46 0.091(3) 0.104(4) 0.106(4) -0.022(3) -0.021(3) 0.051(3)
C47 0.098(3) 0.095(3) 0.074(3) -0.002(2) 0.020(3) 0.049(3)
C42 0.140(4) 0.105(3) 0.079(3) -0.003(2) 0.016(3) 0.082(3)
C43 0.106(4) 0.115(4) 0.078(3) -0.005(3) 0.000(3) 0.063(3)
C44 0.134(5) 0.115(4) 0.065(3) -0.005(3) 0.007(3) 0.072(4)
N10 0.205(9) 0.205(9) 0.080(7) 0.000 0.000 0.102(4)
C12 0.099(3) 0.085(3) 0.083(3) 0.008(2) 0.022(3) 0.053(3)
N7 0.148(5) 0.194(7) 0.149(6) -0.008(5) 0.043(5) 0.118(6)
C64 0.099(4) 0.111(5) 0.224(10) 0.019(6) -0.004(5) 0.059(4)
C77 0.092(4) 0.110(4) 0.097(4) 0.014(3) 0.021(3) 0.048(4)
C25 0.102(4) 0.089(3) 0.083(3) -0.006(3) -0.006(3) 0.051(3)
C26 0.064(2) 0.096(4) 0.106(4) 0.002(3) 0.012(2) 0.037(3)
C27 0.088(3) 0.075(3) 0.098(4) 0.001(2) 0.006(3) 0.035(3)
C22 0.075(3) 0.088(3) 0.128(4) 0.039(3) 0.031(3) 0.049(3)
C23 0.079(3) 0.067(3) 0.124(4) 0.003(3) -0.001(3) 0.027(2)
C24 0.119(4) 0.082(3) 0.085(3) -0.021(3) -0.006(3) 0.049(3)
C39 0.118(5) 0.154(7) 0.087(4) -0.006(4) -0.026(4) 0.044(5)
C73 0.106(5) 0.114(5) 0.162(8) -0.047(5) -0.051(5) 0.043(4)
C29 0.235(10) 0.080(4) 0.153(7) 0.023(4) 0.062(7) 0.101(5)
C74 0.133(5) 0.124(5) 0.085(3) 0.018(3) 0.003(3) 0.088(4)
N8 0.117(4) 0.096(4) 0.122(4) 0.014(3) 0.001(3) 0.029(3)
C72 0.088(4) 0.087(3) 0.120(5) -0.028(3) -0.027(3) 0.027(3)
C28 0.120(4) 0.077(3) 0.139(5) 0.013(3) 0.055(4) 0.055(3)
C32 0.108(4) 0.116(4) 0.082(4) 0.019(3) -0.008(3) 0.048(3)
C35 0.171(7) 0.116(5) 0.099(5) -0.009(4) 0.016(5) 0.075(5)
C37 0.098(5) 0.155(6) 0.074(4) 0.004(3) -0.013(3) 0.038(4)
N5 0.172(7) 0.219(8) 0.082(4) -0.002(5) -0.039(4) 0.074(6)
C62 0.249(12) 0.188(9) 0.060(4) 0.001(5) -0.002(6) 0.098(9)
C50 0.087(3) 0.092(3) 0.086(3) -0.025(3) -0.006(3) 0.044(3)
C11 0.128(4) 0.089(3) 0.096(4) 0.033(3) 0.049(3) 0.058(3)
N1 0.085(3) 0.193(7) 0.110(4) -0.051(4) -0.012(3) 0.041(4)
C63 0.124(6) 0.164(8) 0.153(8) 0.041(7) 0.007(6) 0.028(6)
C69 0.083(3) 0.100(4) 0.118(4) -0.015(3) -0.016(3) 0.053(3)
C76 0.185(8) 0.120(5) 0.142(7) 0.048(5) -0.017(6) 0.088(6)
C31 0.282(16) 0.111(6) 0.205(13) 0.044(7) -0.008(11) 0.118(8)
C30 0.172(8) 0.093(4) 0.124(5) 0.018(4) 0.011(5) 0.073(5)
C60 0.153(6) 0.105(4) 0.097(5) 0.018(3) -0.033(4) 0.069(4)
C68 0.088(4) 0.152(6) 0.125(5) -0.045(4) -0.041(4) 0.075(4)
C40 0.244(7) 0.123(4) 0.088(3) -0.006(3) -0.011(3) 0.120(5)
C38 0.094(4) 0.210(10) 0.105(5) -0.018(6) -0.016(4) 0.066(5)
N11 0.222(8) 0.189(7) 0.081(4) -0.029(4) -0.039(4) 0.122(7)
C75 0.152(6) 0.164(7) 0.137(6) 0.034(5) 0.005(5) 0.123(6)
C34 0.260(15) 0.244(14) 0.089(6) -0.027(7) -0.041(8) 0.121(12)
C36 0.224(11) 0.166(7) 0.143(7) -0.006(6) 0.061(7) 0.140(8)
C61 0.189(9) 0.141(6) 0.105(6) -0.001(5) -0.041(6) 0.080(6)
C33 0.250(12) 0.142(7) 0.117(6) -0.013(5) -0.093(8) 0.058(8)
C41 0.248(7) 0.136(4) 0.087(3) -0.008(3) -0.006(3) 0.138(5)
C2 0.127(4) 0.113(4) 0.120(4) 0.030(3) 0.036(3) 0.064(4)
C1 0.152(6) 0.112(4) 0.146(5) 0.024(3) 0.034(5) 0.081(4)

loop_
_atom_type_symbol
_atom_type_description
_atom_type_scat_dispersion_real
_atom_type_scat_dispersion_imag
_atom_type_scat_source
C C 0.0181 0.0091 'International Tables Vol C Tables 4.2.6.8 and 6.1.1.4'
H H 0.0000 0.0000 'International Tables Vol C Tables 4.2.6.8 and 6.1.1.4'
N N 0.0311 0.0180 'International Tables Vol C Tables 4.2.6.8 and 6.1.1.4'

loop_
_geom_angle_atom_site_label_1
_geom_angle_atom_site_label_2
_geom_angle_atom_site_label_3
_geom_angle
_geom_angle_site_symmetry_1
_geom_angle_site_symmetry_3
C64 N2 C39 115.6(7) . .
C64 N2 C73 110.2(7) . .
C73 N2 C39 109.4(6) . .
C8 C3 C4 116.7(5) . .
C8 C3 C1 131.0(6) . .
C4 C3 C1 109.0(5) . .
C49 C48 C40 108.2(5) . .
C53 C48 C49 115.8(5) . .
C53 C48 C40 132.5(5) . .
C34 N6 C34 109.9(7) 3_565 2_665
C34 N6 C34 109.9(7) . 2_665
C34 N6 C34 109.9(7) 3_565 .
C71 N9 C72 115.3(5) . .
C16 C21 H00D 120.0 . .
C16 C21 C20 120.0 . .
C20 C21 H00D 120.0 . .
C21 C16 C2 127.7(3) . .
C17 C16 C21 120.0 . .
C17 C16 C2 111.2(3) . .
C16 C17 H01P 120.0 . .
C16 C17 C18 120.0 . .
C18 C17 H01P 120.0 . .
C17 C18 H01A 120.0 . .
C19 C18 C17 120.0 . .
C19 C18 H01A 120.0 . .
C18 C19 C20 120.0 . .
C18 C19 C37 120.4(4) . .
C20 C19 C37 119.1(4) . .
C21 C20 H01N 120.0 . .
C19 C20 C21 120.0 . .
C19 C20 H01N 120.0 . .
C52 C51 C77 115.5(5) . .
C50 C51 C52 123.0(5) . .
C50 C51 C77 121.4(5) . .
C66 C65 H00F 120.5 . .
C70 C65 H00F 120.5 . .
C70 C65 C66 118.9(5) . .
C76 N4 C30 120.1(8) . .
C31 N4 C76 110.0(10) . .
C31 N4 C30 108.5(9) . .
C14 C13 H00H 119.6 . .
C14 C13 C12 120.7(5) . .
C12 C13 H00H 119.6 . .
N9 C71 H00J 120.5 . .
N9 C71 C70 118.9(5) . .
C70 C71 H00J 120.5 . .
C65 C66 H00K 119.3 . .
C67 C66 C65 121.4(4) . .
C67 C66 H00K 119.3 . .
C48 C49 H00L 120.9 . .
C50 C49 C48 118.3(5) . .
C50 C49 H00L 120.9 . .
C3 C8 H00M 119.3 . .
C7 C8 C3 121.3(5) . .
C7 C8 H00M 119.3 . .
C5 C6 C32 121.0(5) . .
C7 C6 C5 117.2(5) . .
C7 C6 C32 121.6(5) . .
C15 C10 H00Q 119.3 . .
C11 C10 H00Q 119.3 . .
C11 C10 C15 121.4(5) . .
C13 C14 H00R 118.8 . .
C15 C14 C13 122.4(4) . .
C15 C14 H00R 118.8 . .
C51 C52 H00S 124.0 . .
C53 C52 C51 112.1(5) . .
C53 C52 H00S 124.0 . .
C48 C53 C52 126.3(5) . .
C48 C53 H00T 116.8 . .
C52 C53 H00T 116.8 . .
C65 C70 C71 117.1(5) . .
C65 C70 C69 116.9(5) . .
C69 C70 C71 126.0(5) . .
C54 C55 H00X 120.0 . .
C54 C55 C56 120.0 . .
C56 C55 H00X 120.0 . .
C55 C54 C59 120.0 . .
C55 C54 C41 127.2(3) . .
C59 C54 C41 108.6(3) . .
C54 C59 H009 120.0 . .
C58 C59 C54 120.0 . .
C58 C59 H009 120.0 . .
C59 C58 H010 120.0 . .
C59 C58 C57 120.0 . .
C57 C58 H010 120.0 . .
C58 C57 C74 120.2(4) . .
C56 C57 C58 120.0 . .
C56 C57 C74 119.8(4) . .
C55 C56 H023 120.0 . .
C57 C56 C55 120.0 . .
C57 C56 H023 120.0 . .
C10 C15 C2 124.9(5) . .
C14 C15 C10 116.5(4) . .
C14 C15 C2 117.4(5) . .
C28 N3 C29 114.3(6) . .
C66 C67 C68 117.7(5) . .
C66 C67 C41 126.3(5) . 3_565
C68 C67 C41 115.6(5) . 3_565
C6 C5 H012 120.7 . .
C4 C5 C6 118.7(5) . .
C4 C5 H012 120.7 . .
C8 C7 C6 121.8(5) . .
C8 C7 H013 119.1 . .
C6 C7 H013 119.1 . .
C3 C4 H015 118.0 . .
C5 C4 C3 124.0(5) . .
C5 C4 H015 118.0 . .
C74 N12 C75 119.5(8) . .
C46 C45 C44 120.0 . .
C46 C45 C60 118.9(4) . .
C44 C45 C60 121.1(4) . .
C45 C46 H00O 120.0 . .
C45 C46 C47 120.0 . .
C47 C46 H00O 120.0 . .
C46 C47 H00I 120.0 . .
C42 C47 C46 120.0 . .
C42 C47 H00I 120.0 . .
C47 C42 C40 112.1(4) . .
C43 C42 C47 120.0 . .
C43 C42 C40 123.0(4) . .
C42 C43 H025 120.0 . .
C42 C43 C44 120.0 . .
C44 C43 H025 120.0 . .
C45 C44 H02H 120.0 . .
C43 C44 C45 120.0 . .
C43 C44 H02H 120.0 . .
C62 N10 C62 113.2(5) 3_565 .
C62 N10 C62 113.2(5) 3_565 2_665
C62 N10 C62 113.2(5) . 2_665
C13 C12 C28 118.7(5) . .
C13 C12 C11 118.1(5) . .
C11 C12 C28 123.1(5) . .
C35 N7 C36 123.0(9) . .
N2 C64 H01B 110.5 . .
N2 C64 H01C 110.5 . .
N2 C64 C63 106.1(9) . .
H01B C64 H01C 108.7 . .
C63 C64 H01B 110.5 . .
C63 C64 H01C 110.5 . .
C51 C77 H01I 117.5 . .
N8 C77 C51 124.9(6) . .
N8 C77 H01I 117.5 . .
C26 C25 C24 120.0 . .
C26 C25 C35 116.7(4) . .
C24 C25 C35 123.2(4) . .
C25 C26 H01Y 120.0 . .
C25 C26 C27 120.0 . .
C27 C26 H01Y 120.0 . .
C26 C27 H019 120.0 . .
C22 C27 C26 120.0 . .
C22 C27 H019 120.0 . .
C27 C22 C23 120.0 . .
C27 C22 C1 125.6(4) . .
C23 C22 C1 109.7(4) . .
C22 C23 H005 120.0 . .
C24 C23 C22 120.0 . .
C24 C23 H005 120.0 . .
C25 C24 H018 120.0 . .
C23 C24 C25 120.0 . .
C23 C24 H018 120.0 . .
N2 C39 H01D 109.5 . .
N2 C39 H01E 109.5 . .
N2 C39 C38 110.5(7) . .
H01D C39 H01E 108.1 . .
C38 C39 H01D 109.5 . .
C38 C39 H01E 109.5 . .
N2 C73 H01F 109.3 . .
N2 C73 H01G 109.3 . .
N2 C73 C72 111.4(6) . .
H01F C73 H01G 108.0 . .
C72 C73 H01F 109.3 . .
C72 C73 H01G 109.3 . .
N3 C29 H01H 110.9 . .
N3 C29 H01J 110.9 . .
N3 C29 C30 104.3(7) . .
H01H C29 H01J 108.9 . .
C30 C29 H01H 110.9 . .
C30 C29 H01J 110.9 . .
C57 C74 H01R 117.8 . .
N12 C74 C57 124.3(7) . .
N12 C74 H01R 117.8 . .
C77 N8 C63 121.2(8) . .
N9 C72 C73 106.2(6) . .
N9 C72 H01K 110.5 . .
N9 C72 H01L 110.5 . .
C73 C72 H01K 110.5 . .
C73 C72 H01L 110.5 . .
H01K C72 H01L 108.7 . .
N3 C28 C12 118.6(6) . .
N3 C28 H01U 120.7 . .
C12 C28 H01U 120.7 . .
C6 C32 H01V 119.2 . .
N5 C32 C6 121.6(7) . .
N5 C32 H01V 119.2 . .
N7 C35 C25 129.6(8) . .
N7 C35 H01W 115.2 . .
C25 C35 H01W 115.2 . .
C19 C37 H01Z 118.4 . .
N1 C37 C19 123.2(7) . .
N1 C37 H01Z 118.4 . .
C32 N5 C33 114.9(9) . .
N10 C62 H02A 109.6 . .
N10 C62 H02B 109.6 . .
H02A C62 H02B 108.1 . .
C61 C62 N10 110.4(8) . .
C61 C62 H02A 109.6 . .
C61 C62 H02B 109.6 . .
C51 C50 C49 123.7(5) . .
C51 C50 H022 118.2 . .
C49 C50 H022 118.2 . .
C10 C11 C12 120.3(5) . .
C10 C11 H024 119.8 . .
C12 C11 H024 119.8 . .
C37 N1 C38 116.6(8) . .
C64 C63 H02C 109.7 . .
C64 C63 H02D 109.7 . .
N8 C63 C64 110.0(8) . .
N8 C63 H02C 109.7 . .
N8 C63 H02D 109.7 . .
H02C C63 H02D 108.2 . .
C70 C69 H029 118.0 . .
C68 C69 C70 123.9(5) . .
C68 C69 H029 118.0 . .
N4 C76 H02E 107.9 . .
N4 C76 H02F 107.9 . .
N4 C76 C75 117.6(7) . .
H02E C76 H02F 107.2 . .
C75 C76 H02E 107.9 . .
C75 C76 H02F 107.9 . .
N4 C31 H02G 107.7 . .
N4 C31 H02I 107.7 . .
N4 C31 C36 118.6(9) . 2_665
H02G C31 H02I 107.1 . .
C36 C31 H02G 107.7 2_665 .
C36 C31 H02I 107.7 2_665 .
N4 C30 C29 110.0(7) . .
N4 C30 H02J 109.7 . .
N4 C30 H02K 109.7 . .
C29 C30 H02J 109.7 . .
C29 C30 H02K 109.7 . .
H02J C30 H02K 108.2 . .
C45 C60 H02L 119.9 . .
N11 C60 C45 120.3(7) . .
N11 C60 H02L 119.9 . .
C67 C68 H02M 119.4 . .
C69 C68 C67 121.1(6) . .
C69 C68 H02M 119.4 . .
C42 C40 C48 128.5(7) . .
C41 C40 C48 109.8(6) . .
C41 C40 C42 121.2(8) . .
C39 C38 N1 113.9(8) . .
C39 C38 H02N 108.8 . .
C39 C38 H02O 108.8 . .
N1 C38 H02N 108.8 . .
N1 C38 H02O 108.8 . .
H02N C38 H02O 107.7 . .
C60 N11 C61 117.4(8) . .
N12 C75 C76 110.5(7) . .
N12 C75 H02P 109.5 . .
N12 C75 H02Q 109.5 . .
C76 C75 H02P 109.5 . .
C76 C75 H02Q 109.5 . .
H02P C75 H02Q 108.1 . .
N6 C34 H02R 110.8 . .
N6 C34 H02S 110.8 . .
N6 C34 C33 104.6(10) . .
H02R C34 H02S 108.9 . .
C33 C34 H02R 110.8 . .
C33 C34 H02S 110.8 . .
N7 C36 C31 112.2(10) . 3_565
N7 C36 H02T 109.2 . .
N7 C36 H02U 109.2 . .
C31 C36 H02T 109.2 3_565 .
C31 C36 H02U 109.2 3_565 .
H02T C36 H02U 107.9 . .
C62 C61 N11 119.8(10) . .
C62 C61 H02V 107.4 . .
C62 C61 H02W 107.4 . .
N11 C61 H02V 107.4 . .
N11 C61 H02W 107.4 . .
H02V C61 H02W 106.9 . .
N5 C33 C34 101.7(10) . .
N5 C33 H02X 111.4 . .
N5 C33 H02Y 111.4 . .
C34 C33 H02X 111.4 . .
C34 C33 H02Y 111.4 . .
H02X C33 H02Y 109.3 . .
C54 C41 C67 121.2(6) . 2_665
C40 C41 C54 121.6(7) . .
C40 C41 C67 115.7(7) . 2_665
C15 C2 C16 119.6(5) . .
C1 C2 C16 118.6(6) . .
C1 C2 C15 121.7(7) . .
C22 C1 C3 128.9(6) . .
C2 C1 C3 114.4(6) . .
C2 C1 C22 116.6(6) . .

loop_
_geom_bond_atom_site_label_1
_geom_bond_atom_site_label_2
_geom_bond_distance
_geom_bond_site_symmetry_2
N2 C64 1.451(10) .
N2 C39 1.465(11) .
N2 C73 1.454(11) .
C3 C8 1.380(8) .
C3 C4 1.419(8) .
C3 C1 1.529(9) .
C48 C49 1.418(8) .
C48 C53 1.358(8) .
C48 C40 1.610(11) .
N6 C34 1.420(14) 3_565
N6 C34 1.420(14) .
N6 C34 1.420(14) 2_665
N9 C71 1.277(7) .
N9 C72 1.466(8) .
C21 H00D 0.9400 .
C21 C16 1.3900 .
C21 C20 1.3900 .
C16 C17 1.3900 .
C16 C2 1.540(7) .
C17 H01P 0.9400 .
C17 C18 1.3900 .
C18 H01A 0.9400 .
C18 C19 1.3900 .
C19 C20 1.3900 .
C19 C37 1.497(7) .
C20 H01N 0.9400 .
C51 C52 1.404(8) .
C51 C77 1.554(8) .
C51 C50 1.307(8) .
C65 H00F 0.9400 .
C65 C66 1.412(7) .
C65 C70 1.405(7) .
N4 C76 1.384(12) .
N4 C31 1.379(15) .
N4 C30 1.387(12) .
C13 H00H 0.9400 .
C13 C14 1.356(8) .
C13 C12 1.376(8) .
C71 H00J 0.9400 .
C71 C70 1.476(8) .
C66 H00K 0.9400 .
C66 C67 1.381(8) .
C49 H00L 0.9400 .
C49 C50 1.337(8) .
C8 H00M 0.9400 .
C8 C7 1.358(8) .
C6 C5 1.472(8) .
C6 C7 1.380(8) .
C6 C32 1.474(8) .
C10 H00Q 0.9400 .
C10 C15 1.445(8) .
C10 C11 1.317(9) .
C14 H00R 0.9400 .
C14 C15 1.353(7) .
C52 H00S 0.9400 .
C52 C53 1.401(8) .
C53 H00T 0.9400 .
C70 C69 1.409(8) .
C55 H00X 0.9400 .
C55 C54 1.3900 .
C55 C56 1.3900 .
C54 C59 1.3900 .
C54 C41 1.568(8) .
C59 H009 0.9400 .
C59 C58 1.3900 .
C58 H010 0.9400 .
C58 C57 1.3900 .
C57 C56 1.3900 .
C57 C74 1.457(6) .
C56 H023 0.9400 .
C15 C2 1.538(9) .
N3 C29 1.511(9) .
N3 C28 1.288(9) .
C67 C68 1.412(8) .
C67 C41 1.574(9) 3_565
C5 H012 0.9400 .
C5 C4 1.301(8) .
C7 H013 0.9400 .
C4 H015 0.9400 .
N12 C74 1.283(9) .
N12 C75 1.447(10) .
C45 C46 1.3900 .
C45 C44 1.3900 .
C45 C60 1.528(6) .
C46 H00O 0.9400 .
C46 C47 1.3900 .
C47 H00I 0.9400 .
C47 C42 1.3900 .
C42 C43 1.3900 .
C42 C40 1.488(8) .
C43 H025 0.9400 .
C43 C44 1.3900 .
C44 H02H 0.9400 .
N10 C62 1.468(11) 2_665
N10 C62 1.468(11) .
N10 C62 1.468(11) 3_565
C12 C28 1.465(8) .
C12 C11 1.418(8) .
N7 C35 1.265(11) .
N7 C36 1.404(10) .
C64 H01B 0.9800 .
C64 H01C 0.9800 .
C64 C63 1.472(14) .
C77 H01I 0.9400 .
C77 N8 1.214(9) .
C25 C26 1.3900 .
C25 C24 1.3900 .
C25 C35 1.456(8) .
C26 H01Y 0.9400 .
C26 C27 1.3900 .
C27 H019 0.9400 .
C27 C22 1.3900 .
C22 C23 1.3900 .
C22 C1 1.519(8) .
C23 H005 0.9400 .
C23 C24 1.3900 .
C24 H018 0.9400 .
C39 H01D 0.9800 .
C39 H01E 0.9800 .
C39 C38 1.469(13) .
C73 H01F 0.9800 .
C73 H01G 0.9800 .
C73 C72 1.520(11) .
C29 H01H 0.9800 .
C29 H01J 0.9800 .
C29 C30 1.523(13) .
C74 H01R 0.9400 .
N8 C63 1.427(11) .
C72 H01K 0.9800 .
C72 H01L 0.9800 .
C28 H01U 0.9400 .
C32 H01V 0.9400 .
C32 N5 1.286(10) .
C35 H01W 0.9400 .
C37 H01Z 0.9400 .
C37 N1 1.222(10) .
N5 C33 1.469(11) .
C62 H02A 0.9800 .
C62 H02B 0.9800 .
C62 C61 1.366(14) .
C50 H022 0.9400 .
C11 H024 0.9400 .
N1 C38 1.512(10) .
C63 H02C 0.9800 .
C63 H02D 0.9800 .
C69 H029 0.9400 .
C69 C68 1.297(10) .
C76 H02E 0.9800 .
C76 H02F 0.9800 .
C76 C75 1.467(12) .
C31 H02G 0.9800 .
C31 H02I 0.9800 .
C31 C36 1.436(17) 2_665
C30 H02J 0.9800 .
C30 H02K 0.9800 .
C60 H02L 0.9400 .
C60 N11 1.241(11) .
C68 H02M 0.9400 .
C40 C41 1.299(9) .
C38 H02N 0.9800 .
C38 H02O 0.9800 .
N11 C61 1.435(11) .
C75 H02P 0.9800 .
C75 H02Q 0.9800 .
C34 H02R 0.9800 .
C34 H02S 0.9800 .
C34 C33 1.738(19) .
C36 C31 1.436(17) 3_565
C36 H02T 0.9800 .
C36 H02U 0.9800 .
C61 H02V 0.9800 .
C61 H02W 0.9800 .
C33 H02X 0.9800 .
C33 H02Y 0.9800 .
C41 C67 1.574(9) 2_665
C2 C1 1.334(6) .

loop_
_geom_torsion_atom_site_label_1
_geom_torsion_atom_site_label_2
_geom_torsion_atom_site_label_3
_geom_torsion_atom_site_label_4
_geom_torsion
_geom_torsion_site_symmetry_1
_geom_torsion_site_symmetry_4
N2 C64 C63 N8 -83.0(11) . .
N2 C39 C38 N1 -79.6(8) . .
N2 C73 C72 N9 -81.8(8) . .
C3 C8 C7 C6 -4.1(10) . .
C48 C49 C50 C51 7.6(10) . .
C48 C40 C41 C54 10.3(9) . .
C48 C40 C41 C67 176.9(5) . 2_665
N6 C34 C33 N5 -86.1(11) . .
N9 C71 C70 C65 -172.3(6) . .
N9 C71 C70 C69 8.6(10) . .
C21 C16 C17 C18 0.0 . .
C21 C16 C2 C15 -109.9(5) . .
C21 C16 C2 C1 74.2(7) . .
C16 C21 C20 C19 0.0 . .
C16 C17 C18 C19 0.0 . .
C16 C2 C1 C3 177.4(5) . .
C16 C2 C1 C22 -2.2(9) . .
C17 C16 C2 C15 58.0(6) . .
C17 C16 C2 C1 -117.9(6) . .
C17 C18 C19 C20 0.0 . .
C17 C18 C19 C37 -171.9(5) . .
C18 C19 C20 C21 0.0 . .
C18 C19 C37 N1 9.0(11) . .
C19 C37 N1 C38 -171.7(7) . .
C20 C21 C16 C17 0.0 . .
C20 C21 C16 C2 166.9(5) . .
C20 C19 C37 N1 -162.9(7) . .
C51 C52 C53 C48 -4.1(8) . .
C51 C77 N8 C63 179.1(8) . .
C65 C66 C67 C68 -3.8(10) . .
C65 C66 C67 C41 168.2(6) . 3_565
C65 C70 C69 C68 1.0(10) . .
N4 C76 C75 N12 -70.6(11) . .
C13 C14 C15 C10 7.3(10) . .
C13 C14 C15 C2 -161.0(6) . .
C13 C12 C28 N3 -175.7(7) . .
C13 C12 C11 C10 3.6(11) . .
C71 N9 C72 C73 124.9(7) . .
C71 C70 C69 C68 -179.9(7) . .
C66 C65 C70 C71 178.5(5) . .
C66 C65 C70 C69 -2.4(8) . .
C66 C67 C68 C69 2.3(12) . .
C49 C48 C53 C52 9.2(9) . .
C49 C48 C40 C42 56.9(8) . .
C49 C48 C40 C41 -130.7(7) . .
C8 C3 C4 C5 -4.0(10) . .
C8 C3 C1 C22 -105.6(9) . .
C8 C3 C1 C2 74.8(10) . .
C6 C5 C4 C3 0.0(10) . .
C6 C32 N5 C33 175.8(8) . .
C10 C15 C2 C16 -105.7(8) . .
C10 C15 C2 C1 70.1(10) . .
C14 C13 C12 C28 174.4(6) . .
C14 C13 C12 C11 -3.2(10) . .
C14 C15 C2 C16 61.5(8) . .
C14 C15 C2 C1 -122.7(8) . .
C52 C51 C77 N8 -169.2(6) . .
C52 C51 C50 C49 -2.4(9) . .
C53 C48 C49 C50 -10.4(9) . .
C53 C48 C40 C42 -100.2(9) . .
C53 C48 C40 C41 72.2(9) . .
C70 C65 C66 C67 3.9(9) . .
C70 C69 C68 C67 -1.0(13) . .
C55 C54 C59 C58 0.0 . .
C55 C54 C41 C67 -99.5(6) . 2_665
C55 C54 C41 C40 66.4(8) . .
C54 C55 C56 C57 0.0 . .
C54 C59 C58 C57 0.0 . .
C59 C54 C41 C67 57.3(6) . 2_665
C59 C54 C41 C40 -136.8(6) . .
C59 C58 C57 C56 0.0 . .
C59 C58 C57 C74 179.9(5) . .
C58 C57 C56 C55 0.0 . .
C58 C57 C74 N12 -168.0(6) . .
C56 C55 C54 C59 0.0 . .
C56 C55 C54 C41 154.4(5) . .
C56 C57 C74 N12 11.8(8) . .
C15 C10 C11 C12 1.4(12) . .
C15 C2 C1 C3 1.5(10) . .
C15 C2 C1 C22 -178.1(5) . .
N3 C29 C30 N4 -84.4(8) . .
C5 C6 C7 C8 0.0(9) . .
C5 C6 C32 N5 7.4(11) . .
C7 C6 C5 C4 2.0(9) . .
C7 C6 C32 N5 -167.9(8) . .
C4 C3 C8 C7 5.9(9) . .
C4 C3 C1 C22 53.0(9) . .
C4 C3 C1 C2 -126.6(7) . .
C45 C46 C47 C42 0.0 . .
C45 C60 N11 C61 -175.3(8) . .
C46 C45 C44 C43 0.0 . .
C46 C45 C60 N11 -164.4(7) . .
C46 C47 C42 C43 0.0 . .
C46 C47 C42 C40 -156.2(5) . .
C47 C42 C43 C44 0.0 . .
C47 C42 C40 C48 48.1(7) . .
C47 C42 C40 C41 -123.5(7) . .
C42 C43 C44 C45 0.0 . .
C42 C40 C41 C54 -176.7(5) . .
C42 C40 C41 C67 -10.0(9) . 2_665
C43 C42 C40 C48 -107.2(6) . .
C43 C42 C40 C41 81.2(7) . .
C44 C45 C46 C47 0.0 . .
C44 C45 C60 N11 13.3(10) . .
N10 C62 C61 N11 -78.6(12) . .
C12 C13 C14 C15 -2.5(9) . .
C64 N2 C39 C38 149.8(7) . .
C64 N2 C73 C72 -83.1(7) . .
C77 C51 C52 C53 -178.3(5) . .
C77 C51 C50 C49 176.1(6) . .
C77 N8 C63 C64 124.5(10) . .
C25 C26 C27 C22 0.0 . .
C26 C25 C24 C23 0.0 . .
C26 C25 C35 N7 10.4(11) . .
C26 C27 C22 C23 0.0 . .
C26 C27 C22 C1 153.1(5) . .
C27 C22 C23 C24 0.0 . .
C27 C22 C1 C3 -102.5(7) . .
C27 C22 C1 C2 77.1(8) . .
C22 C23 C24 C25 0.0 . .
C23 C22 C1 C3 52.9(8) . .
C23 C22 C1 C2 -127.5(6) . .
C24 C25 C26 C27 0.0 . .
C24 C25 C35 N7 -165.6(8) . .
C39 N2 C64 C63 -86.9(8) . .
C39 N2 C73 C72 148.7(7) . .
C73 N2 C64 C63 148.4(7) . .
C73 N2 C39 C38 -85.2(7) . .
C29 N3 C28 C12 178.9(8) . .
C74 C57 C56 C55 -179.9(5) . .
C74 N12 C75 C76 118.7(9) . .
C72 N9 C71 C70 175.3(6) . .
C28 N3 C29 C30 129.0(8) . .
C28 C12 C11 C10 -173.9(7) . .
C32 C6 C5 C4 -173.5(6) . .
C32 C6 C7 C8 175.5(6) . .
C32 N5 C33 C34 124.5(11) . .
C35 N7 C36 C31 114.8(13) . 3_565
C35 C25 C26 C27 -176.1(5) . .
C35 C25 C24 C23 175.9(5) . .
C37 C19 C20 C21 172.0(5) . .
C37 N1 C38 C39 116.9(10) . .
C62 N10 C62 C61 -89.9(14) 3_565 .
C62 N10 C62 C61 139.5(12) 2_665 .
C50 C51 C52 C53 0.2(8) . .
C50 C51 C77 N8 12.3(10) . .
C11 C10 C15 C14 -6.8(11) . .
C11 C10 C15 C2 160.5(8) . .
C11 C12 C28 N3 1.8(12) . .
C76 N4 C31 C36 141.6(11) . 2_665
C76 N4 C30 C29 -83.5(8) . .
C31 N4 C76 C75 -90.0(9) . .
C31 N4 C30 C29 148.9(7) . .
C30 N4 C76 C75 143.1(8) . .
C30 N4 C31 C36 -85.3(11) . 2_665
C60 C45 C46 C47 177.8(4) . .
C60 C45 C44 C43 -177.7(5) . .
C60 N11 C61 C62 121.8(11) . .
C40 C48 C49 C50 -171.9(6) . .
C40 C48 C53 C52 165.0(7) . .
C40 C42 C43 C44 153.5(6) . .
C75 N12 C74 C57 176.1(6) . .
C34 N6 C34 C33 160.5(11) 3_565 .
C34 N6 C34 C33 -78.5(13) 2_665 .
C36 N7 C35 C25 -179.5(9) . .
C41 C54 C59 C58 -158.8(4) . .
C41 C67 C68 C69 -170.5(7) 3_565 .
C2 C16 C17 C18 -168.9(4) . .
C1 C3 C8 C7 163.2(6) . .
C1 C3 C4 C5 -166.0(6) . .
C1 C22 C23 C24 -157.0(4) . .

loop_
_smtbx_masks_void_nr
_smtbx_masks_void_average_x
_smtbx_masks_void_average_y
_smtbx_masks_void_average_z
_smtbx_masks_void_volume
_smtbx_masks_void_count_electrons
1 -0.186 -0.961 0.098 10180.5 2133.9
2 0.000 0.000 0.837 269.6 177.0
3 0.333 0.667 0.503 269.6 177.0
4 0.667 0.333 0.170 269.6 177.0
